data_4121877
loop_
_publ_author_name
'Li, Wei'
'Thirumurugan, A.'
'Barton, Phillip T.'
'Lin, Zheshuai'
'Henke, Sebastian'
'Yeung, Hamish H.-M.'
'Wharmby, Michael T.'
'Bithell, Erica G.'
'Howard, Christopher J.'
'Cheetham, Anthony K.'

_publ_section_title
;
 Mechanical Tunability via Hydrogen Bonding in Metal-Organic Frameworks
 with the Perovskite Architecture.
;
_journal_issue 22
_journal_name_full 'Journal of the American Chemical Society'
_journal_page_first 7801
_journal_paper_doi 10.1021/ja500618z
_journal_volume 136
_journal_year 2014
_chemical_formula_moiety 'C3 H3 Mn O6, C3 H8 N'
_chemical_formula_sum 'C6 H11 Mn N O6'
_chemical_formula_weight 248.10
_chemical_name_systematic
;
 ?
;
_space_group_crystal_system orthorhombic
_space_group_IT_number 62
_space_group_name_Hall '-P 2ac 2n'
_space_group_name_H-M_alt 'P n m a'
_symmetry_space_group_name_Hall '-P 2ac 2n'
_symmetry_space_group_name_H-M 'P n m a'
_atom_sites_solution_hydrogens mixed
_audit_creation_date 2014-05-01
_audit_creation_method
;
Olex2 1.2
(compiled 2014.03.20 svn.r2918 for OlexSys, GUI svn.r4816)
;
_cell_angle_alpha 90
_cell_angle_beta 90
_cell_angle_gamma 90
_cell_formula_units_Z 4
_cell_length_a 8.7515(3)
_cell_length_b 12.3472(4)
_cell_length_c 8.8346(3)
_cell_measurement_reflns_used 889
_cell_measurement_temperature 393.00(14)
_cell_measurement_theta_max 28.3500
_cell_measurement_theta_min 4.6040
_cell_volume 954.64(6)
_computing_cell_refinement
;
CrysAlisPro, Agilent Technologies,
Version 1.171.36.28 (release 01-02-2013 CrysAlis171 .NET)
(compiled Feb  1 2013,16:14:44)
;
_computing_data_collection
;
CrysAlisPro, Agilent Technologies,
Version 1.171.36.28 (release 01-02-2013 CrysAlis171 .NET)
(compiled Feb  1 2013,16:14:44)
;
_computing_data_reduction
;
CrysAlisPro, Agilent Technologies,
Version 1.171.36.28 (release 01-02-2013 CrysAlis171 .NET)
(compiled Feb  1 2013,16:14:44)
;
_computing_molecular_graphics 'Olex2 (Dolomanov et al., 2009)'
_computing_publication_material 'Olex2 (Dolomanov et al., 2009)'
_computing_structure_refinement 'ShelXL (Sheldrick, 2008)'
_computing_structure_solution 'ShelXS (Sheldrick, 2008)'
_diffrn_ambient_temperature 393.00(14)
_diffrn_detector_area_resol_mean 16.1183
_diffrn_measured_fraction_theta_full 0.998
_diffrn_measured_fraction_theta_max 0.855
_diffrn_measurement_device_type 'Xcalibur, Eos, Gemini ultra'
_diffrn_measurement_method '\w scans'
_diffrn_orient_matrix_UB_11 -0.0767888000
_diffrn_orient_matrix_UB_12 -0.0180857000
_diffrn_orient_matrix_UB_13 -0.0042233000
_diffrn_orient_matrix_UB_21 -0.0239148000
_diffrn_orient_matrix_UB_22 0.0532787000
_diffrn_orient_matrix_UB_23 -0.0183942000
_diffrn_orient_matrix_UB_31 0.0097438000
_diffrn_orient_matrix_UB_32 -0.0116583000
_diffrn_orient_matrix_UB_33 -0.0780529000
_diffrn_radiation_monochromator graphite
_diffrn_radiation_type MoK\a
_diffrn_radiation_wavelength 0.71073
_diffrn_reflns_av_R_equivalents 0.0242
_diffrn_reflns_av_unetI/netI 0.0347
_diffrn_reflns_Laue_measured_fraction_full 0.998
_diffrn_reflns_Laue_measured_fraction_max 0.855
_diffrn_reflns_limit_h_max 10
_diffrn_reflns_limit_h_min -9
_diffrn_reflns_limit_k_max 16
_diffrn_reflns_limit_k_min -8
_diffrn_reflns_limit_l_max 12
_diffrn_reflns_limit_l_min -10
_diffrn_reflns_number 2624
_diffrn_reflns_point_group_measured_fraction_full 0.998
_diffrn_reflns_point_group_measured_fraction_max 0.855
_diffrn_reflns_theta_full 25.242
_diffrn_reflns_theta_max 29.196
_diffrn_reflns_theta_min 3.277
_diffrn_source 'Enhance (Mo) X-ray Source'
_exptl_absorpt_coefficient_mu 1.387
_exptl_absorpt_correction_T_max 1.00000
_exptl_absorpt_correction_T_min 0.53397
_exptl_absorpt_correction_type multi-scan
_exptl_absorpt_process_details
;
CrysAlisPro, Agilent Technologies,
Version 1.171.36.28 (release 01-02-2013 CrysAlis171 .NET)
(compiled Feb  1 2013,16:14:44)
Empirical absorption correction using spherical harmonics,
 implemented in SCALE3 ABSPACK scaling algorithm.
;
_exptl_crystal_colour colourless
_exptl_crystal_colour_primary colourless
_exptl_crystal_density_diffrn 1.726
_exptl_crystal_description block
_exptl_crystal_F_000 508
_exptl_crystal_size_max 0.25
_exptl_crystal_size_mid 0.2
_exptl_crystal_size_min 0.15
_refine_diff_density_max 0.539
_refine_diff_density_min -0.500
_refine_diff_density_rms 0.092
_refine_ls_extinction_method none
_refine_ls_goodness_of_fit_ref 1.170
_refine_ls_hydrogen_treatment constr
_refine_ls_matrix_type full
_refine_ls_number_parameters 82
_refine_ls_number_reflns 1147
_refine_ls_number_restraints 12
_refine_ls_restrained_S_all 1.174
_refine_ls_R_factor_all 0.0787
_refine_ls_R_factor_gt 0.0543
_refine_ls_shift/su_max 0.000
_refine_ls_shift/su_mean 0.000
_refine_ls_structure_factor_coef Fsqd
_refine_ls_weighting_details 'w=1/[\s^2^(Fo^2^)+(0.0688P)^2^+0.7897P] where P=(Fo^2^+2Fc^2^)/3'
_refine_ls_weighting_scheme calc
_refine_ls_wR_factor_gt 0.1516
_refine_ls_wR_factor_ref 0.1703
_reflns_Friedel_coverage 0.000
_reflns_number_gt 749
_reflns_number_total 1147
_reflns_threshold_expression 'I > 2\s(I)'
_cod_data_source_file ja500618z_si_014.cif
_cod_data_source_block aze-mn-vt2_6_393_00
_cod_depositor_comments 'Adding full bibliography for 4121867--4121880.cif.'
_cod_database_code 4121877
_shelxl_version_number 2013-4
_chemical_oxdiff_formula 'C6 H11 N O6 Mn'
_shelx_space_group_comment
;
The symmetry employed for this shelxl refinement is uniquely defined
by the following loop, which should always be used as a source of
symmetry information in preference to the above space-group names.
They are only intended as comments.
;
_shelx_estimated_absorpt_t_max 0.819
_shelx_estimated_absorpt_t_min 0.723
_reflns_odcompleteness_completeness 85.70
_reflns_odcompleteness_iscentric 1
_reflns_odcompleteness_theta 29.13
_olex2_refinement_description
;
1. Fixed Uiso
 At 1.2 times of:
  All C(H) groups, All C(H,H) groups
2. Uiso/Uaniso restraints and constraints
Uanis(C3) \\sim Ueq, Uanis(C5) \\sim Ueq: with sigma of 0.01 and sigma for
terminal atoms of 0.005
3. Others
 Fixed Sof: C3(0.5) H3A(0.5) H3B(0.5) C4(0.5) H4A(0.5) H4B(0.5) C5(0.5)
 H5A(0.5) H5B(0.5)
4.a Riding coordinates:
 C1(H1), C2(H2)
4.b Secondary CH2 refined with riding coordinates:
 C3(H3A,H3B), C4(H4A,H4B), C5(H5A,H5B)
;

loop_
_space_group_symop_operation_xyz
'x, y, z'
'-x+1/2, -y, z+1/2'
'x+1/2, -y+1/2, -z+1/2'
'-x, y+1/2, -z'
'-x, -y, -z'
'x-1/2, y, -z-1/2'
'-x-1/2, y-1/2, z-1/2'
'x, -y-1/2, z'

loop_
_atom_site_label
_atom_site_type_symbol
_atom_site_fract_x
_atom_site_fract_y
_atom_site_fract_z
_atom_site_U_iso_or_equiv
_atom_site_adp_type
_atom_site_occupancy
_atom_site_site_symmetry_order
_atom_site_calc_flag
_atom_site_refinement_flags_posn
_atom_site_refinement_flags_adp
_atom_site_refinement_flags_occupancy
_atom_site_disorder_assembly
_atom_site_disorder_group
Mn Mn 0.0000 0.5000 0.5000 0.0369(3) Uani 1 2 d S T P . .
O1 O 0.2146(4) 0.5495(3) 0.3910(3) 0.0616(9) Uani 1 1 d . . . . .
O2 O 0.0177(4) 0.3394(3) 0.4047(4) 0.0664(10) Uani 1 1 d . . . . .
O3 O 0.1169(4) 0.4462(3) 0.7076(4) 0.0638(9) Uani 1 1 d . . . . .
C1 C 0.2721(5) 0.5146(4) 0.2739(5) 0.0544(12) Uani 1 1 d . . . . .
H1 H 0.2302 0.4512 0.2344 0.065 Uiso 1 1 d R . . . .
C2 C 0.0028(7) 0.2500 0.4626(8) 0.0479(15) Uani 1 2 d S T P . .
H2 H -0.0289 0.2500 0.5625 0.057 Uiso 1 2 d RS T P . .
N N 0.4200(11) 0.7500 0.4013(10) 0.100(3) Uani 1 2 d S T P . .
C3 C 0.4264(13) 0.7773(13) 0.5613(13) 0.085(4) Uani 0.5 1 d . U . A -1
H3A H 0.3479 0.7434 0.6227 0.102 Uiso 0.5 1 calc R . . A -1
H3B H 0.4349 0.8542 0.5823 0.102 Uiso 0.5 1 calc R . . A -1
C4 C 0.5837(16) 0.7145(15) 0.5578(17) 0.115(8) Uani 0.5 1 d . . . A -1
H4A H 0.6594 0.7385 0.6307 0.138 Uiso 0.5 1 calc R . . A -1
H4B H 0.5764 0.6363 0.5519 0.138 Uiso 0.5 1 calc R . . A -1
C5 C 0.5849(16) 0.7721(16) 0.4108(14) 0.104(5) Uani 0.5 1 d . U . A -1
H5A H 0.6102 0.8484 0.4182 0.125 Uiso 0.5 1 calc R . . A -1
H5B H 0.6450 0.7366 0.3330 0.125 Uiso 0.5 1 calc R . . A -1

loop_
_atom_site_aniso_label
_atom_site_aniso_U_11
_atom_site_aniso_U_22
_atom_site_aniso_U_33
_atom_site_aniso_U_23
_atom_site_aniso_U_13
_atom_site_aniso_U_12
Mn 0.0372(5) 0.0385(5) 0.0349(5) -0.0013(3) 0.0004(3) -0.0006(4)
O1 0.0529(19) 0.074(2) 0.0576(18) -0.0143(16) 0.0170(16) -0.0089(17)
O2 0.093(3) 0.0424(17) 0.064(2) -0.0040(16) 0.0106(17) -0.0006(16)
O3 0.060(2) 0.070(2) 0.0615(18) 0.0099(17) -0.0198(16) -0.0110(17)
C1 0.057(3) 0.057(3) 0.050(2) -0.007(2) 0.006(2) -0.011(2)
C2 0.057(4) 0.041(3) 0.045(3) 0.000 0.004(3) 0.000
N 0.126(7) 0.068(4) 0.106(6) 0.000 -0.048(6) 0.000
C3 0.074(6) 0.105(10) 0.077(5) 0.001(6) 0.000(5) 0.015(6)
C4 0.090(8) 0.15(2) 0.101(9) 0.034(11) -0.001(8) 0.036(11)
C5 0.115(7) 0.102(11) 0.095(6) 0.023(7) 0.015(6) -0.020(7)

loop_
_atom_type_symbol
_atom_type_description
_atom_type_scat_dispersion_real
_atom_type_scat_dispersion_imag
_atom_type_scat_source
C C 0.0033 0.0016 'International Tables Vol C Tables 4.2.6.8 and 6.1.1.4'
H H 0.0000 0.0000 'International Tables Vol C Tables 4.2.6.8 and 6.1.1.4'
N N 0.0061 0.0033 'International Tables Vol C Tables 4.2.6.8 and 6.1.1.4'
O O 0.0106 0.0060 'International Tables Vol C Tables 4.2.6.8 and 6.1.1.4'
Mn Mn 0.3368 0.7283 'International Tables Vol C Tables 4.2.6.8 and 6.1.1.4'

loop_
_geom_angle_atom_site_label_1
_geom_angle_atom_site_label_2
_geom_angle_atom_site_label_3
_geom_angle
_geom_angle_site_symmetry_1
_geom_angle_site_symmetry_3
O1 Mn O1 180.0 . 5_566
O1 Mn O3 92.96(12) 5_566 5_566
O1 Mn O3 87.04(12) . 5_566
O1 Mn O3 92.96(12) . .
O1 Mn O3 87.04(12) 5_566 .
O2 Mn O1 88.67(12) . 5_566
O2 Mn O1 88.67(12) 5_566 .
O2 Mn O1 91.33(12) . .
O2 Mn O1 91.33(12) 5_566 5_566
O2 Mn O2 180.0 5_566 .
O2 Mn O3 90.82(14) . .
O2 Mn O3 89.18(14) . 5_566
O2 Mn O3 90.82(14) 5_566 5_566
O2 Mn O3 89.18(14) 5_566 .
O3 Mn O3 180.0 5_566 .
C1 O1 Mn 128.4(3) . .
C2 O2 Mn 131.1(4) . .
C1 O3 Mn 130.0(3) 2_565 .
O1 C1 O3 125.8(5) . 2_564
O1 C1 H1 116.7 . .
O3 C1 H1 117.5 2_564 .
O2 C2 O2 128.9(7) . 8_565
O2 C2 H2 115.5 . .
O2 C2 H2 115.5 8_565 .
C3 N C5 82.2(7) . .
N C3 H3A 114.6 . .
N C3 H3B 114.6 . .
N C3 C4 84.3(8) . .
H3A C3 H3B 111.7 . .
C4 C3 H3A 114.6 . .
C4 C3 H3B 114.6 . .
C3 C4 H4A 115.6 . .
C3 C4 H4B 115.6 . .
H4A C4 H4B 112.6 . .
C5 C4 C3 77.7(10) . .
C5 C4 H4A 115.6 . .
C5 C4 H4B 115.6 . .
N C5 C4 87.4(10) . .
N C5 H5A 114.1 . .
N C5 H5B 114.1 . .
C4 C5 H5A 114.1 . .
C4 C5 H5B 114.1 . .
H5A C5 H5B 111.3 . .

loop_
_geom_bond_atom_site_label_1
_geom_bond_atom_site_label_2
_geom_bond_distance
_geom_bond_site_symmetry_2
Mn O1 2.197(3) 5_566
Mn O1 2.197(3) .
Mn O2 2.160(3) .
Mn O2 2.160(3) 5_566
Mn O3 2.203(3) 5_566
Mn O3 2.203(3) .
O1 C1 1.229(5) .
O2 C2 1.223(4) .
O3 C1 1.234(5) 2_565
C1 O3 1.234(5) 2_564
C1 H1 0.9318 .
C2 O2 1.223(4) 8_565
C2 H2 0.9254 .
N C3 1.454(14) .
N C5 1.470(18) .
C3 H3A 0.9700 .
C3 H3B 0.9700 .
C3 C4 1.58(2) .
C4 H4A 0.9700 .
C4 H4B 0.9700 .
C4 C5 1.48(2) .
C5 H5A 0.9700 .
C5 H5B 0.9700 .
